data_7237253
loop_
_publ_author_name
'Wen, Hui-Min'
'Liao, Caijun'
'Li, Libo'
'Alsalme, Ali'
'Alothman, Zeid'
'Krishna, Rajamani'
'Wu, Hui'
'Zhou, Wei'
'Hu, Jun'
'Chen, Banglin'

_publ_section_title
;
 A metal--organic framework with suitable pore size and dual
 functionalities for highly efficient post-combustion CO2 capture
;
_journal_issue 7
_journal_name_full 'Journal of Materials Chemistry A'
_journal_page_first 3128
_journal_paper_doi 10.1039/C8TA11596F
_journal_volume 7
_journal_year 2019
_chemical_formula_sum 'C26.6 H16 Cu F6 N12 O5.2 Si'
_chemical_formula_weight 792.47
_chemical_name_systematic UTSA-120
_space_group_IT_number 139
_space_group_name_Hall '-I 4 2'
_space_group_name_H-M_alt 'I 4/m m m'
_symmetry_cell_setting tetragonal
_symmetry_space_group_name_H-M 'I 4/m m m'
_audit_creation_date 2017-11-21T11:32
_audit_creation_method 'from EXP file using GSAS2CIF'
_audit_update_record
;
2018-11-25 deposited with the CCDC.
2019-01-14 downloaded from the CCDC.
;
_cell_angle_alpha 90.0
_cell_angle_beta 90.0
_cell_angle_gamma 90.0
_cell_formula_units_Z 2
_cell_length_a 15.1068(13)
_cell_length_b 15.1068
_cell_length_c 7.9980(8)
_cell_measurement_temperature 300
_cell_volume 1825.3(2)
_computing_structure_refinement GSAS
_diffrn_ambient_temperature 300
_diffrn_measurement_device_type 'BT-1 neutron powder diffractometer'
_diffrn_radiation_probe neutron
_diffrn_radiation_wavelength 2.0775
_exptl_absorpt_correction_T_max 1.00000
_exptl_absorpt_correction_T_min 1.00000
_exptl_crystal_colour Pink
_pd_calc_method 'Rietveld Refinement'
_pd_meas_2theta_range_inc 0.05
_pd_meas_2theta_range_max 166.25
_pd_meas_2theta_range_min 3.0
_pd_meas_number_of_points 3266
_pd_phase_name UTSA_120_CO2
_pd_proc_2theta_range_inc 0.05
_pd_proc_2theta_range_max 166.2238
_pd_proc_2theta_range_min 2.9738
_pd_proc_info_datetime 2017-11-21T11:32:03
_pd_proc_ls_peak_cutoff 0.00500
_pd_proc_ls_prof_R_factor 0.0198
_pd_proc_ls_prof_wR_expected 0.0229
_pd_proc_ls_prof_wR_factor 0.0238
_pd_proc_number_of_points 3266
_refine_ls_goodness_of_fit_all 1.04
_refine_ls_matrix_type full
_refine_ls_number_parameters 14
_refine_ls_number_restraints 1
_refine_ls_R_Fsqd_factor 0.18664
_refine_ls_shift/su_max 0.05
_refine_ls_shift/su_mean 0.02
_reflns_d_resolution_high 1.077
_reflns_d_resolution_low 10.682
_reflns_limit_h_max 14
_reflns_limit_h_min 0
_reflns_limit_k_max 10
_reflns_limit_k_min 0
_reflns_limit_l_max 7
_reflns_limit_l_min 0
_reflns_number_total 249
_cod_data_source_file c8ta11596f2.cif
_cod_data_source_block UT120_CO2_NEWSITE_publ
_cod_depositor_comments
;
The following automatic conversions were performed:

data item '_geom_angle_publ_flag' value 'N' was changed to 'n' in
accordance with the
/home/saulius/struct/COD-crude-data/automatic-downloads/DataCite-retrospective/RSC/depositions/lib/dictionaries/cif_core.dic
dictionary named 'cif_core.dic' version 2.4.2 last updated on
2011-04-26 (27 times).

data item '_geom_bond_publ_flag' value 'N' was changed to 'n' in
accordance with the
/home/saulius/struct/COD-crude-data/automatic-downloads/DataCite-retrospective/RSC/depositions/lib/dictionaries/cif_core.dic
dictionary named 'cif_core.dic' version 2.4.2 last updated on
2011-04-26 (17 times).

Automatic conversion script
Id: cif_fix_values 6909 2019-04-08 15:41:33Z antanas 
;
_cod_original_cell_volume 1825.3(4)
_cod_original_formula_sum 'C26.60 H16.00 Cu F6 N12.00 O5.20 Si'
_cod_database_code 7237253
_gsas_exptl_extinct_corr_t_min 1.00000
_gsas_exptl_extinct_corr_t_max 1.00000

loop_
_symmetry_equiv_pos_site_id
_symmetry_equiv_pos_as_xyz
1 +x,+y,+z
2 -y,+x,+z
3 -x,-y,+z
4 +y,-x,+z
5 -x,+y,+z
6 -y,-x,+z
7 +x,-y,+z
8 +y,+x,+z
-1 -x,-y,-z
-2 +y,-x,-z
-3 +x,+y,-z
-4 -y,+x,-z
-5 +x,-y,-z
-6 +y,+x,-z
-7 -x,+y,-z
-8 -y,-x,-z
101 +x+1/2,+y+1/2,+z+1/2
102 -y+1/2,+x+1/2,+z+1/2
103 -x+1/2,-y+1/2,+z+1/2
104 +y+1/2,-x+1/2,+z+1/2
105 -x+1/2,+y+1/2,+z+1/2
106 -y+1/2,-x+1/2,+z+1/2
107 +x+1/2,-y+1/2,+z+1/2
108 +y+1/2,+x+1/2,+z+1/2
-101 -x+1/2,-y+1/2,-z+1/2
-102 +y+1/2,-x+1/2,-z+1/2
-103 +x+1/2,+y+1/2,-z+1/2
-104 -y+1/2,+x+1/2,-z+1/2
-105 +x+1/2,-y+1/2,-z+1/2
-106 +y+1/2,+x+1/2,-z+1/2
-107 -x+1/2,+y+1/2,-z+1/2
-108 -y+1/2,-x+1/2,-z+1/2

loop_
_atom_site_type_symbol
_atom_site_label
_atom_site_fract_x
_atom_site_fract_y
_atom_site_fract_z
_atom_site_occupancy
_atom_site_thermal_displace_type
_atom_site_U_iso_or_equiv
_atom_site_symmetry_multiplicity
C C1 0.0371(4) 0.1795(4) 0.3718(4) 0.5 Uiso 0.04341 32
C C2 0.0396(4) 0.2714(4) 0.3693(4) 0.5 Uiso 0.04341 32
H H3 0.0639(7) 0.1402(4) 0.2694(7) 0.5 Uiso 0.06939 32
H H4 0.0701(7) 0.3053(4) 0.2640(8) 0.5 Uiso 0.06939 32
N N5 0.07009(16) 0.4567(4) 0.5531(8) 0.5 Uiso 0.10782 32
N N6 0.0 0.1351(4) 0.5 1.0 Uiso 0.02147 8
C C7 0.0 0.3181(4) 0.5 1.0 Uiso 0.05838 8
C C8 0.0 0.4158(4) 0.5 1.0 Uiso 0.06021 8
Cu Cu9 0.0 0.0 0.5 1.0 Uiso 0.02439 2
Si Si10 0.0 0.0 0.0 1.0 Uiso 0.04395 2
F F11 0.0 0.0 0.2249(31) 1.0 Uiso 0.02965 4
F F12 0.0791(11) 0.0791(11) 0.0 1.0 Uiso 0.15095 8
C Cc 0.2292(29) 0.181(4) 0.0 0.326(18) Uiso 0.19027 16
O Oc1a 0.2226(29) 0.161(14) 0.144(7) 0.092(9) Uiso 0.19027 32
O Oc1b 0.2358(30) 0.201(15) -0.144(7) 0.092(9) Uiso 0.19027 32
O Oc2a 0.198(7) 0.252(4) 0.00160(12) 0.071(8) Uiso 0.13807 32
O Oc2b 0.261(6) 0.110(6) -0.00160(12) 0.071(8) Uiso 0.13807 32

loop_
_atom_type_symbol
_atom_type_number_in_cell
_atom_type_scat_length_neutron
_atom_type_scat_source
C 53.198 0.6646 International_Tables_Vol_C
H 32.0 -0.3739 International_Tables_Vol_C
N 24.0 0.9360 International_Tables_Vol_C
Cu 2.0 0.7718 International_Tables_Vol_C
Si 2.0 0.4149 International_Tables_Vol_C
F 12.0 0.5654 International_Tables_Vol_C
O 10.395 0.5803 International_Tables_Vol_C

loop_
_geom_angle_atom_site_label_1
_geom_angle_atom_site_label_2
_geom_angle_atom_site_label_3
_geom_angle
_geom_angle_site_symmetry_1
_geom_angle_site_symmetry_3
_geom_angle_publ_flag
C8 C7 C2 120.3392(25) 1_555 1_555 n
C7 C8 N5 118.4166(4) 1_555 1_555 n
N5 C8 N5 109.4(4) 1_555 5_555 n
N5 C8 N5 123.1668(9) 1_555 -7_556 n
C7 C2 C1 118.8498(25) 1_555 1_555 n
C7 C2 H4 121.600(5) 1_555 1_555 n
C1 C2 H4 119.5187(23) 1_555 1_555 n
C2 C1 H3 121.5625(28) 1_555 1_555 n
C2 C1 N6 121.2980(24) 1_555 1_555 n
H3 C1 N6 117.130(5) 1_555 1_555 n
C1 N6 C1 49.2(5) 1_555 5_555 n
C1 N6 Cu9 119.8343(25) 1_555 1_555 n
C8 N5 N5 118.4166(4) 1_555 7_565 n
N6 Cu9 N6 90.0 1_555 2_555 n
N6 Cu9 N6 180.0 1_555 3_555 n
N6 Cu9 N6 90.0 1_555 4_555 n
N6 Cu9 F11 90.0 1_555 1_555 n
N6 Cu9 F11 90.0 1_555 -1_556 n
F11 Cu9 F11 180.0 1_555 -1_556 n
F11 Si10 F11 180.0 1_555 -1_555 n
F11 Si10 F12 90.0 1_555 1_555 n
F11 Si10 F12 90.0 1_555 2_555 n
F11 Si10 F12 90.0 1_555 3_555 n
F11 Si10 F12 90.0 1_555 4_555 n
Cu9 F11 Si10 180.0 1_555 1_555 n
Oc1a Cc Oc1b 180.0 1_555 1_555 n
Oc2a Cc Oc2b 180.0 1_555 1_555 n

loop_
_geom_bond_atom_site_label_1
_geom_bond_atom_site_label_2
_geom_bond_distance
_geom_bond_site_symmetry_2
_geom_bond_publ_flag
C1 C2 1.38873(12) 1_555 n
C1 H3 1.08945(7) 1_555 n
C1 N6 1.34715(9) 1_555 n
C2 C7 1.39551(9) 1_555 n
C2 H4 1.08785(7) 1_555 n
N5 C8 1.29717(10) 1_555 n
N5 N5 1.309(11) 7_565 n
N6 Cu9 2.042(5) 1_555 n
C7 C8 1.47681(13) 1_555 n
C8 N5 1.29717(10) 1_555 n
Cu9 F11 2.200(25) 1_555 n
Si10 F11 1.799(25) 1_555 n
Si10 F12 1.690(24) 1_555 n
Cc Oc1a 1.1919(10) 1_555 n
Cc Oc1b 1.1919(10) 1_555 n
Cc Oc2a 1.17510(35) 1_555 n
Cc Oc2b 1.17510(35) 1_555 n
